data_1515629
loop_
_publ_author_name
'Liu, Jianzhao'
'Deng, Chunmei'
'Tseng, Nai-Wen'
'Chan, Carrie Y. K.'
'Yue, Yanan'
'Ng, Jason C. Y.'
'Lam, Jacky W. Y.'
'Wang, Jian'
'Hong, Yuning'
'Sung, Herman H. Y.'
'Williams, Ian D.'
'Tang, Ben Zhong'

_publ_section_title
;
 A new polymerisation route to conjugated polymers: regio- and
 stereoselective synthesis of linear and hyperbranched poly(arylene
 chlorovinylene)s by decarbonylative polyaddition of aroyl chlorides and
 alkynes
;
_journal_issue 9
_journal_name_full 'Chemical Science'
_journal_page_first 1850
_journal_paper_doi 10.1039/c1sc00300c
_journal_volume 2
_journal_year 2011
_chemical_absolute_configuration ad
_chemical_formula_moiety 'C22 H16 Cl2'
_chemical_formula_sum 'C22 H16 Cl2'
_chemical_formula_weight 351.25
_space_group_IT_number 19
_symmetry_cell_setting orthorhombic
_symmetry_space_group_name_Hall 'P 2ac 2ab'
_symmetry_space_group_name_H-M 'P 21 21 21'
_atom_sites_solution_hydrogens geom
_atom_sites_solution_primary direct
_atom_sites_solution_secondary difmap
_audit_creation_method SHELXL-97
_cell_angle_alpha 90.00
_cell_angle_beta 90.00
_cell_angle_gamma 90.00
_cell_formula_units_Z 4
_cell_length_a 6.24573(8)
_cell_length_b 7.28740(10)
_cell_length_c 37.2516(5)
_cell_measurement_reflns_used 4971
_cell_measurement_temperature 173
_cell_measurement_theta_max 71.3792
_cell_measurement_theta_min 9.3804
_cell_volume 1695.51(4)
_computing_cell_refinement
;
CrysAlisPro, Oxford Diffraction Ltd.,
Version 1.171.33.66 (release 28-04-2010 CrysAlis171 .NET)
(compiled Apr 28 2010,14:27:37)
;
_computing_data_collection
;
CrysAlisPro, Oxford Diffraction Ltd.,
Version 1.171.33.66 (release 28-04-2010 CrysAlis171 .NET)
(compiled Apr 28 2010,14:27:37)
;
_computing_data_reduction
;
CrysAlisPro, Oxford Diffraction Ltd.,
Version 1.171.33.66 (release 28-04-2010 CrysAlis171 .NET)
(compiled Apr 28 2010,14:27:37)
;
_computing_molecular_graphics
;
OLEX2: a complete structure solution, refinement and analysis program. Dolomanov et al., J. Appl. Cryst. (2009). 42, 339-341
;
_computing_publication_material
;
OLEX2: a complete structure solution, refinement and analysis program. Dolomanov et al., J. Appl. Cryst. (2009). 42, 339-341
;
_computing_structure_refinement 'SHELXL-97 (Sheldrick, 1997)'
_computing_structure_solution 'SHELXS-97 (Sheldrick, 1990)'
_diffrn_ambient_temperature 173.0
_diffrn_detector CCD
_diffrn_detector_area_resol_mean 15.9578
_diffrn_measured_fraction_theta_full 0.985
_diffrn_measured_fraction_theta_max 0.986
_diffrn_measurement_details
;
1 omega 46.00 72.50 0.5000 20.0000
omega____ theta____ kappa____ phi______ frames
- 110.0000 -50.0000 -90.0000 53

2 omega 42.00 83.50 0.5000 20.0000
omega____ theta____ kappa____ phi______ frames
- 110.0000 -50.0000 90.0000 83

3 omega 50.00 79.50 0.5000 20.0000
omega____ theta____ kappa____ phi______ frames
- 110.0000 -50.0000 -150.0000 59

4 omega 27.00 118.50 0.5000 6.0000
omega____ theta____ kappa____ phi______ frames
- 55.0000 77.0000 -30.0000 183

5 omega 85.00 119.50 0.5000 6.0000
omega____ theta____ kappa____ phi______ frames
- 55.0000 125.0000 -30.0000 69

6 omega 81.00 135.00 0.5000 20.0000
omega____ theta____ kappa____ phi______ frames
- 110.0000 111.0000 150.0000 108

7 omega 43.00 91.00 0.5000 20.0000
omega____ theta____ kappa____ phi______ frames
- 110.0000 -114.0000 99.0000 96

8 omega 37.00 70.00 0.5000 20.0000
omega____ theta____ kappa____ phi______ frames
- 110.0000 -25.0000 120.0000 66

9 omega 49.00 76.00 0.5000 20.0000
omega____ theta____ kappa____ phi______ frames
- 110.0000 -50.0000 -180.0000 54

10 omega 39.00 71.50 0.5000 20.0000
omega____ theta____ kappa____ phi______ frames
- 110.0000 -25.0000 60.0000 65

11 omega 39.00 64.50 0.5000 20.0000
omega____ theta____ kappa____ phi______ frames
- 110.0000 -25.0000 30.0000 51

12 omega 43.00 70.00 0.5000 20.0000
omega____ theta____ kappa____ phi______ frames
- 110.0000 -25.0000 -30.0000 54

13 omega 140.00 170.00 0.5000 20.0000
omega____ theta____ kappa____ phi______ frames
- 110.0000 111.0000 150.0000 60

14 omega 38.00 70.50 0.5000 20.0000
omega____ theta____ kappa____ phi______ frames
- 110.0000 -25.0000 0.0000 65

15 omega 49.00 76.00 0.5000 20.0000
omega____ theta____ kappa____ phi______ frames
- 110.0000 -50.0000 -60.0000 54

16 omega 57.00 83.50 0.5000 20.0000
omega____ theta____ kappa____ phi______ frames
- 110.0000 -50.0000 150.0000 53

17 omega 26.00 121.50 0.5000 6.0000
omega____ theta____ kappa____ phi______ frames
- 55.0000 77.0000 30.0000 191
;
_diffrn_measurement_device 'kappa diffractometer'
_diffrn_measurement_device_type 'Xcalibur, Sapphire3, Gemini ultra'
_diffrn_measurement_method '\w scans'
_diffrn_orient_matrix_UB_11 -0.0899606
_diffrn_orient_matrix_UB_12 0.1688691
_diffrn_orient_matrix_UB_13 -0.0198204
_diffrn_orient_matrix_UB_21 -0.0576214
_diffrn_orient_matrix_UB_22 -0.1217508
_diffrn_orient_matrix_UB_23 -0.0324036
_diffrn_orient_matrix_UB_31 -0.2222014
_diffrn_orient_matrix_UB_32 -0.036762
_diffrn_orient_matrix_UB_33 0.0163985
_diffrn_radiation_monochromator mirror
_diffrn_radiation_probe x-ray
_diffrn_radiation_source 'Enhance Ultra (Cu) X-ray Source'
_diffrn_radiation_type 'Cu K\a'
_diffrn_radiation_wavelength 1.5418
_diffrn_reflns_av_R_equivalents 0.0164
_diffrn_reflns_av_sigmaI/netI 0.0165
_diffrn_reflns_limit_h_max 5
_diffrn_reflns_limit_h_min -7
_diffrn_reflns_limit_k_max 7
_diffrn_reflns_limit_k_min -8
_diffrn_reflns_limit_l_max 44
_diffrn_reflns_limit_l_min -40
_diffrn_reflns_number 5408
_diffrn_reflns_theta_full 66.50
_diffrn_reflns_theta_max 67.48
_diffrn_reflns_theta_min 9.39
_diffrn_source 'sealed X-ray tube'
_diffrn_source_target Cu
_exptl_absorpt_coefficient_mu 3.413
_exptl_absorpt_correction_T_max 1.0
_exptl_absorpt_correction_T_min 0.56208
_exptl_absorpt_correction_type multi-scan
_exptl_absorpt_process_details
;
CrysAlisPro, Oxford Diffraction Ltd.,
Version 1.171.33.66 (release 28-04-2010 CrysAlis171 .NET)
(compiled Apr 28 2010,14:27:37)
Empirical absorption correction using spherical harmonics,
implemented in SCALE3 ABSPACK scaling algorithm.
;
_exptl_crystal_colour_primary colourless
_exptl_crystal_density_diffrn 1.376
_exptl_crystal_density_method 'not measured'
_exptl_crystal_description plate
_exptl_crystal_F_000 728
_exptl_crystal_size_max 0.4
_exptl_crystal_size_mid 0.35
_exptl_crystal_size_min 0.1
_refine_diff_density_max 0.220
_refine_diff_density_min -0.177
_refine_diff_density_rms 0.035
_refine_ls_abs_structure_details 'Flack H D (1983), Acta Cryst. A39, 876-881'
_refine_ls_abs_structure_Flack 0.001(12)
_refine_ls_extinction_method none
_refine_ls_goodness_of_fit_ref 1.058
_refine_ls_hydrogen_treatment constr
_refine_ls_matrix_type full
_refine_ls_number_parameters 217
_refine_ls_number_reflns 3017
_refine_ls_number_restraints 0
_refine_ls_restrained_S_all 1.058
_refine_ls_R_factor_all 0.0264
_refine_ls_R_factor_gt 0.0258
_refine_ls_shift/su_max 0.001
_refine_ls_shift/su_mean 0.000
_refine_ls_structure_factor_coef Fsqd
_refine_ls_weighting_details
;
calc w=1/[\s^2^(Fo^2^)+(0.0468P)^2^+0.1871P] where P=(Fo^2^+2Fc^2^)/3
;
_refine_ls_weighting_scheme calc
_refine_ls_wR_factor_gt 0.0713
_refine_ls_wR_factor_ref 0.0717
_reflns_number_gt 2937
_reflns_number_total 3017
_reflns_threshold_expression >2sigma(I)
_cod_data_source_file c1sc00300c.txt
_cod_data_source_block JIAN9CULT
_cod_depositor_comments
;
The following automatic conversions were performed:

'_symmetry_cell_setting' value 'Orthorhombic' changed to
'orthorhombic' according to
/usr/data/users/saulius/automatic-downloads/retrospective/RSC/lib/dictionaries/cif_core.dic
dictionary named 'cif_core.dic' version 2.4.2 from 2011-04-26.

Automatic conversion script
Id: cif_fix_values 2281 2013-09-26 08:29:07Z andrius 
;
_cod_database_code 1515629

loop_
_space_group_symop_id
_space_group_symop_operation_xyz
1 'x, y, z'
2 '-x+1/2, -y, z+1/2'
3 'x+1/2, -y+1/2, -z'
4 '-x, y+1/2, -z+1/2'

loop_
_atom_site_label
_atom_site_type_symbol
_atom_site_fract_x
_atom_site_fract_y
_atom_site_fract_z
_atom_site_U_iso_or_equiv
_atom_site_adp_type
_atom_site_occupancy
_atom_site_symmetry_multiplicity
_atom_site_calc_flag
_atom_site_refinement_flags
Cl2 Cl 0.88127(5) 0.50421(6) 0.583266(9) 0.03892(11) Uani 1 1 d .
Cl1 Cl 0.87829(5) 0.51508(7) 0.400224(10) 0.04395(12) Uani 1 1 d .
C12 C 0.6078(2) 0.52317(19) 0.38865(4) 0.0261(3) Uani 1 1 d .
C1 C 0.4690(2) 0.5060(2) 0.45308(4) 0.0266(3) Uani 1 1 d .
C4 C 0.4712(2) 0.48661(19) 0.52913(4) 0.0262(3) Uani 1 1 d .
C21 C 0.4606(2) 0.4682(2) 0.56824(4) 0.0279(3) Uani 1 1 d .
H21 H 0.3203 0.4465 0.5771 0.033 Uiso 1 1 calc R
C11 C 0.4561(2) 0.51158(19) 0.41392(4) 0.0289(3) Uani 1 1 d .
H11 H 0.3143 0.5059 0.4047 0.035 Uiso 1 1 calc R
C23 C 0.5669(2) 0.45895(19) 0.63279(4) 0.0281(3) Uani 1 1 d .
C3 C 0.3060(2) 0.40738(19) 0.50892(4) 0.0278(3) Uani 1 1 d .
H3 H 0.1926 0.3458 0.5209 0.033 Uiso 1 1 calc R
C16 C 0.4752(3) 0.5729(2) 0.27638(4) 0.0404(4) Uani 1 1 d .
H16 H 0.4449 0.5843 0.2515 0.048 Uiso 1 1 calc R
C22 C 0.6108(2) 0.47589(18) 0.59393(4) 0.0270(3) Uani 1 1 d .
C27 C 0.3335(3) 0.5170(2) 0.68330(4) 0.0384(3) Uani 1 1 d .
H27 H 0.2044 0.5669 0.6926 0.046 Uiso 1 1 calc R
C28 C 0.3773(2) 0.5306(2) 0.64697(4) 0.0318(3) Uani 1 1 d .
H28 H 0.2775 0.5892 0.6315 0.038 Uiso 1 1 calc R
C15 C 0.6594(3) 0.4867(2) 0.28771(4) 0.0399(3) Uani 1 1 d .
H15 H 0.7556 0.4376 0.2704 0.048 Uiso 1 1 calc R
C2 C 0.3052(2) 0.4172(2) 0.47199(4) 0.0288(3) Uani 1 1 d .
H2 H 0.1907 0.3625 0.4590 0.035 Uiso 1 1 calc R
C24 C 0.7108(3) 0.3731(2) 0.65603(4) 0.0342(3) Uani 1 1 d .
H24 H 0.8411 0.3245 0.6469 0.041 Uiso 1 1 calc R
C5 C 0.6301(2) 0.58311(19) 0.51027(4) 0.0315(3) Uani 1 1 d .
H5 H 0.7402 0.6438 0.5232 0.038 Uiso 1 1 calc R
C26 C 0.4772(3) 0.4309(2) 0.70618(4) 0.0405(4) Uani 1 1 d .
H26 H 0.4472 0.4219 0.7311 0.049 Uiso 1 1 calc R
C25 C 0.6646(3) 0.3583(2) 0.69240(4) 0.0404(4) Uani 1 1 d .
H25 H 0.7625 0.2978 0.7079 0.049 Uiso 1 1 calc R
C6 C 0.6294(2) 0.5914(2) 0.47343(4) 0.0321(3) Uani 1 1 d .
H6 H 0.7402 0.6566 0.4615 0.039 Uiso 1 1 calc R
C17 C 0.3340(3) 0.6431(2) 0.30174(4) 0.0379(4) Uani 1 1 d .
H17 H 0.2061 0.7019 0.2941 0.046 Uiso 1 1 calc R
C13 C 0.5652(2) 0.53995(19) 0.34971(4) 0.0270(3) Uani 1 1 d .
C18 C 0.3785(3) 0.6278(2) 0.33804(4) 0.0319(3) Uani 1 1 d .
H18 H 0.2816 0.6773 0.3551 0.038 Uiso 1 1 calc R
C14 C 0.7067(2) 0.4706(2) 0.32410(4) 0.0336(3) Uani 1 1 d .
H14 H 0.8354 0.4124 0.3315 0.040 Uiso 1 1 calc R

loop_
_atom_site_aniso_label
_atom_site_aniso_U_11
_atom_site_aniso_U_22
_atom_site_aniso_U_33
_atom_site_aniso_U_23
_atom_site_aniso_U_13
_atom_site_aniso_U_12
Cl2 0.02274(17) 0.0576(2) 0.03645(19) -0.00536(17) -0.00013(12) -0.00321(17)
Cl1 0.02367(17) 0.0731(3) 0.03506(19) 0.00622(19) -0.00070(12) 0.0082(2)
C12 0.0237(6) 0.0267(6) 0.0281(6) 0.0008(5) -0.0007(5) 0.0004(6)
C1 0.0262(6) 0.0256(6) 0.0279(6) -0.0007(6) 0.0008(5) 0.0014(6)
C4 0.0245(6) 0.0253(6) 0.0287(6) -0.0032(6) 0.0004(5) 0.0029(6)
C21 0.0237(6) 0.0312(7) 0.0288(7) -0.0020(6) 0.0023(5) 0.0001(6)
C11 0.0235(6) 0.0331(7) 0.0300(7) -0.0006(6) -0.0004(5) -0.0022(6)
C23 0.0282(6) 0.0261(6) 0.0298(7) -0.0043(5) -0.0043(5) -0.0012(5)
C3 0.0219(6) 0.0314(7) 0.0302(7) 0.0001(6) 0.0020(5) -0.0007(5)
C16 0.0481(9) 0.0449(9) 0.0282(7) 0.0027(6) -0.0038(7) -0.0052(7)
C22 0.0228(6) 0.0273(6) 0.0309(6) -0.0045(5) 0.0006(5) 0.0018(6)
C27 0.0390(7) 0.0431(8) 0.0330(7) -0.0020(7) 0.0027(6) -0.0007(7)
C28 0.0314(7) 0.0339(7) 0.0300(7) -0.0002(6) -0.0013(6) 0.0021(7)
C15 0.0430(8) 0.0437(8) 0.0329(7) -0.0015(7) 0.0112(6) 0.0002(8)
C2 0.0220(6) 0.0330(7) 0.0315(7) -0.0024(6) -0.0022(6) -0.0038(5)
C24 0.0328(7) 0.0337(7) 0.0361(7) -0.0020(6) -0.0063(6) 0.0026(6)
C5 0.0300(7) 0.0317(7) 0.0326(7) -0.0034(6) -0.0032(6) -0.0077(6)
C26 0.0485(9) 0.0457(9) 0.0272(7) 0.0009(6) -0.0026(7) -0.0105(7)
C25 0.0451(9) 0.0394(8) 0.0367(8) 0.0046(6) -0.0148(7) -0.0017(7)
C6 0.0306(7) 0.0312(7) 0.0345(7) -0.0005(6) 0.0021(6) -0.0080(6)
C17 0.0370(8) 0.0420(8) 0.0348(7) 0.0022(6) -0.0057(7) 0.0031(7)
C13 0.0272(6) 0.0251(6) 0.0288(7) 0.0008(5) 0.0027(5) -0.0015(5)
C18 0.0304(7) 0.0340(7) 0.0314(7) -0.0006(6) -0.0002(6) 0.0040(6)
C14 0.0315(7) 0.0358(8) 0.0336(7) 0.0011(6) 0.0049(6) 0.0025(6)

loop_
_atom_type_symbol
_atom_type_description
_atom_type_scat_dispersion_real
_atom_type_scat_dispersion_imag
_atom_type_scat_source
C C 0.0181 0.0091 'International Tables Vol C Tables 4.2.6.8 and 6.1.1.4'
H H 0.0000 0.0000 'International Tables Vol C Tables 4.2.6.8 and 6.1.1.4'
Cl Cl 0.3639 0.7018 'International Tables Vol C Tables 4.2.6.8 and 6.1.1.4'

loop_
_geom_angle_atom_site_label_1
_geom_angle_atom_site_label_2
_geom_angle_atom_site_label_3
_geom_angle
C12 C11 C1 131.65(12)
C21 C22 Cl2 121.26(11)
C21 C22 C23 124.43(12)
C11 C12 Cl1 120.65(11)
C11 C12 C13 124.57(12)
C23 C22 Cl2 114.30(10)
C3 C4 C21 117.61(12)
C3 C4 C5 117.23(13)
C3 C2 C1 121.56(13)
C16 C15 C14 120.91(15)
C22 C21 C4 132.41(13)
C27 C28 C23 120.70(14)
C28 C23 C22 119.73(12)
C28 C27 C26 120.29(15)
C15 C16 C17 119.33(14)
C15 C14 C13 120.06(14)
C2 C1 C11 118.32(12)
C2 C1 C6 117.08(13)
C2 C3 C4 121.19(13)
C24 C23 C22 121.70(13)
C24 C23 C28 118.57(14)
C5 C4 C21 125.13(13)
C5 C6 C1 121.52(14)
C26 C25 C24 120.51(15)
C25 C24 C23 120.39(15)
C25 C26 C27 119.52(15)
C6 C1 C11 124.52(13)
C6 C5 C4 121.30(14)
C17 C18 C13 120.49(14)
C13 C12 Cl1 114.78(9)
C18 C17 C16 120.44(15)
C18 C13 C12 119.48(12)
C14 C13 C12 121.77(13)
C14 C13 C18 118.76(13)

loop_
_geom_bond_atom_site_label_1
_geom_bond_atom_site_label_2
_geom_bond_distance
Cl2 C22 1.7475(13)
Cl1 C12 1.7445(13)
C12 C11 1.3382(19)
C12 C13 1.4800(18)
C1 C11 1.4617(18)
C1 C2 1.4007(19)
C1 C6 1.402(2)
C4 C21 1.4647(18)
C4 C3 1.4016(19)
C4 C5 1.405(2)
C21 C22 1.341(2)
C23 C22 1.4784(19)
C23 C28 1.398(2)
C23 C24 1.396(2)
C3 C2 1.378(2)
C16 C15 1.377(3)
C16 C17 1.389(2)
C27 C28 1.384(2)
C27 C26 1.388(2)
C15 C14 1.393(2)
C24 C25 1.390(2)
C5 C6 1.374(2)
C26 C25 1.383(3)
C17 C18 1.385(2)
C13 C18 1.400(2)
C13 C14 1.395(2)
